data_7044821
loop_
_publ_author_name
'Wang, Xiuli'
'Zhang, Shan'
'Wang, Xiang'
'Liu, Guo Cheng'
'Lin, Hongyan'
'Zhang, Huixiu'

_publ_section_title
;
 Various Polyoxomolybdate-based Hybrids Induced by pH and Solvents:
 Structures, Adsorption Activities for Dyes and Bifunctional
 Electrocatalytic Properties
;
_journal_name_full 'Dalton Transactions'
_journal_paper_doi 10.1039/C7DT03618C
_journal_year 2017
_chemical_formula_sum 'C58 H36 Co2 Mo8 N22 O40'
_chemical_formula_weight 2566.47
_space_group_crystal_system monoclinic
_space_group_IT_number 15
_space_group_name_Hall '-C 2yc'
_space_group_name_H-M_alt 'C 1 2/c 1'
_symmetry_space_group_name_Hall '-C 2yc'
_symmetry_space_group_name_H-M 'C 1 2/c 1'
_atom_sites_solution_hydrogens geom
_audit_creation_method SHELXL-2014/7
_audit_update_record
;
2017-08-30 deposited with the CCDC.
2017-11-08 downloaded from the CCDC.
;
_cell_angle_alpha 90
_cell_angle_beta 98.740(2)
_cell_angle_gamma 90
_cell_formula_units_Z 4
_cell_length_a 18.1219(11)
_cell_length_b 17.2253(11)
_cell_length_c 27.7704(16)
_cell_measurement_reflns_used 2050
_cell_measurement_temperature 296(2)
_cell_measurement_theta_max 25.147
_cell_measurement_theta_min 1.484
_cell_volume 8568.0(9)
_computing_cell_refinement 'SMART (Bruker, 2001)'
_computing_data_collection 'SMART (Bruker, 2001)'
_computing_data_reduction 'SAINT+ (Bruker, 1999)'
_computing_molecular_graphics 'SHELXS-97 (Sheldrick, 2008)'
_computing_publication_material 'SHELXL-2014/7 (Sheldrick, 2014)'
_computing_structure_refinement 'SHELXL-2014/7 (Sheldrick, 2014)'
_diffrn_ambient_temperature 296(2)
_diffrn_measured_fraction_theta_full 0.999
_diffrn_measured_fraction_theta_max 0.999
_diffrn_measurement_device_type 'CCD area detector'
_diffrn_measurement_method 'phi and omega scans'
_diffrn_radiation_type MoK\a
_diffrn_radiation_wavelength 0.71073
_diffrn_reflns_av_R_equivalents 0.0803
_diffrn_reflns_av_unetI/netI 0.0866
_diffrn_reflns_Laue_measured_fraction_full 0.999
_diffrn_reflns_Laue_measured_fraction_max 0.999
_diffrn_reflns_limit_h_max 21
_diffrn_reflns_limit_h_min -18
_diffrn_reflns_limit_k_max 20
_diffrn_reflns_limit_k_min -17
_diffrn_reflns_limit_l_max 29
_diffrn_reflns_limit_l_min -33
_diffrn_reflns_number 24662
_diffrn_reflns_point_group_measured_fraction_full 0.999
_diffrn_reflns_point_group_measured_fraction_max 0.999
_diffrn_reflns_theta_full 25.147
_diffrn_reflns_theta_max 25.147
_diffrn_reflns_theta_min 1.484
_diffrn_source 'fine-focus sealed tube'
_exptl_absorpt_coefficient_mu 1.608
_exptl_absorpt_correction_type multi-scan
_exptl_absorpt_process_details SADABS
_exptl_crystal_colour pink
_exptl_crystal_density_diffrn 1.990
_exptl_crystal_description block
_exptl_crystal_F_000 4992
_exptl_crystal_size_max 0.25
_exptl_crystal_size_mid 0.23
_exptl_crystal_size_min 0.2
_exptl_transmission_factor_max 0.725
_exptl_transmission_factor_min 0.676
_refine_diff_density_max 0.717
_refine_diff_density_min -0.711
_refine_diff_density_rms 0.150
_refine_ls_extinction_method none
_refine_ls_goodness_of_fit_ref 1.009
_refine_ls_hydrogen_treatment constr
_refine_ls_matrix_type full
_refine_ls_number_parameters 587
_refine_ls_number_reflns 7644
_refine_ls_number_restraints 0
_refine_ls_restrained_S_all 1.009
_refine_ls_R_factor_all 0.0866
_refine_ls_R_factor_gt 0.0454
_refine_ls_shift/su_max 0.001
_refine_ls_shift/su_mean 0.000
_refine_ls_structure_factor_coef Fsqd
_refine_ls_weighting_details 'w=1/[\s^2^(Fo^2^)+(0.0468P)^2^+8.2968P] where P=(Fo^2^+2Fc^2^)/3'
_refine_ls_weighting_scheme calc
_refine_ls_wR_factor_gt 0.0977
_refine_ls_wR_factor_ref 0.1127
_reflns_Friedel_coverage 0.000
_reflns_number_gt 5098
_reflns_number_total 7644
_reflns_threshold_expression 'I > 2\s(I)'
_cod_data_source_file c7dt03618c2.cif
_cod_data_source_block 4
_cod_database_code 7044821
_shelx_shelxl_version_number 2014/7
_shelx_space_group_comment
;
The symmetry employed for this shelxl refinement is uniquely defined
by the following loop, which should always be used as a source of
symmetry information in preference to the above space-group names.
They are only intended as comments.
;

loop_
_space_group_symop_operation_xyz
'x, y, z'
'-x, y, -z+1/2'
'x+1/2, y+1/2, z'
'-x+1/2, y+1/2, -z+1/2'
'-x, -y, -z'
'x, -y, z-1/2'
'-x+1/2, -y+1/2, -z'
'x+1/2, -y+1/2, z-1/2'

loop_
_atom_site_label
_atom_site_type_symbol
_atom_site_fract_x
_atom_site_fract_y
_atom_site_fract_z
_atom_site_U_iso_or_equiv
_atom_site_adp_type
_atom_site_occupancy
_atom_site_site_symmetry_order
_atom_site_calc_flag
_atom_site_refinement_flags_posn
_atom_site_refinement_flags_adp
_atom_site_refinement_flags_occupancy
Mo1 Mo -0.37101(3) 0.64651(4) 0.45417(2) 0.02051(16) Uani 1 1 d . . .
Co1 Co -0.16230(5) 0.46229(6) 0.68526(3) 0.0196(2) Uani 1 1 d . . .
C1 C -0.2242(4) 0.4128(5) 0.5755(3) 0.0309(19) Uani 1 1 d . . .
H1A H -0.2511 0.4572 0.5650 0.037 Uiso 1 1 calc R U .
O1 O -0.0717(2) 0.5317(3) 0.66614(17) 0.0242(12) Uani 1 1 d . . .
N1 N -0.2179(3) 0.5620(3) 0.6555(2) 0.0221(14) Uani 1 1 d . . .
O1W O 0.5263(3) 0.3915(4) 0.81517(19) 0.0435(16) Uani 1 1 d . . .
Mo2 Mo -0.46793(3) 0.45660(4) 0.55476(2) 0.01453(15) Uani 1 1 d . . .
O2 O -0.1006(3) 0.3558(3) 0.69938(16) 0.0254(12) Uani 1 1 d . . .
N2 N -0.1838(3) 0.4042(4) 0.6183(2) 0.0249(15) Uani 1 1 d . . .
C2 C -0.1075(8) 0.5863(8) 0.4438(9) 0.162(11) Uani 1 1 d . . .
Mo3 Mo -0.50212(3) 0.65340(4) 0.54505(2) 0.01833(16) Uani 1 1 d . . .
N3 N -0.2211(3) 0.3476(4) 0.5486(2) 0.0296(16) Uani 1 1 d . . .
H3D H -0.2436 0.3407 0.5193 0.035 Uiso 1 1 calc R U .
C3 C -0.1425(8) 0.5818(10) 0.5008(4) 0.109(6) Uani 1 1 d . . .
O3 O -0.1609(4) 0.5790(5) 0.4097(3) 0.069(2) Uani 1 1 d . . .
Mo4 Mo -0.36197(3) 0.45726(4) 0.43173(2) 0.01667(15) Uani 1 1 d . . .
N4 N 0.2047(3) 0.5318(4) 0.6774(2) 0.0248(15) Uani 1 1 d . . .
H4D H 0.2420 0.5186 0.6634 0.030 Uiso 1 1 calc R U .
C4 C -0.0275(7) 0.6035(8) 0.3944(5) 0.089(4) Uani 1 1 d . . .
O4 O -0.2882(3) 0.6441(3) 0.40623(19) 0.0415(15) Uani 1 1 d . . .
N5 N 0.2601(3) 0.4242(4) 0.7895(2) 0.0209(14) Uani 1 1 d . . .
C5 C 0.0069(7) 0.6054(8) 0.4930(6) 0.121(6) Uani 1 1 d . . .
O5 O -0.4514(2) 0.5462(3) 0.41099(15) 0.0186(11) Uani 1 1 d . . .
N6 N -0.0458(3) 0.6465(4) 0.6300(2) 0.0274(15) Uani 1 1 d . . .
H6B H -0.0666 0.6891 0.6190 0.033 Uiso 1 1 calc R U .
C6 C 0.0000 0.2431(6) 0.7500 0.022(2) Uani 1 2 d S T P
H6A H 0.0000 0.2971 0.7500 0.027 Uiso 1 2 calc R U P
O6 O -0.3310(3) 0.4704(3) 0.37711(17) 0.0260(12) Uani 1 1 d . . .
N7 N -0.0556(9) 0.5909(7) 0.4548(7) 0.182(10) Uani 1 1 d . . .
C7 C 0.3399(4) 0.4540(5) 0.7378(3) 0.0298(19) Uani 1 1 d . . .
H7A H 0.3598 0.4726 0.7111 0.036 Uiso 1 1 calc R U .
O7 O -0.4268(2) 0.5449(3) 0.57317(16) 0.0196(11) Uani 1 1 d . . .
O8 O 0.3349(3) 0.3013(4) 0.6817(2) 0.0468(16) Uani 1 1 d . . .
N8 N 0.3769(3) 0.4152(4) 0.7767(2) 0.0329(17) Uani 1 1 d . . .
H8B H 0.4236 0.4034 0.7813 0.039 Uiso 1 1 calc R U .
C8 C 0.1385(4) 0.6952(5) 0.5992(3) 0.047(3) Uani 1 1 d . . .
H8A H 0.1586 0.7320 0.5804 0.056 Uiso 1 1 calc R U .
O9 O -0.3031(2) 0.3895(3) 0.46132(16) 0.0243(12) Uani 1 1 d . . .
N9 N -0.0746(3) 0.2386(4) 0.66797(19) 0.0246(14) Uani 1 1 d . . .
H9B H -0.0778 0.2129 0.6412 0.029 Uiso 1 1 calc R U .
C9 C 0.0629(4) 0.6975(5) 0.6027(3) 0.045(2) Uani 1 1 d . . .
H9A H 0.0324 0.7359 0.5867 0.054 Uiso 1 1 calc R U .
C10 C -0.1542(4) 0.3308(4) 0.6184(2) 0.0208(17) Uani 1 1 d . . .
O10 O -0.4319(3) 0.7065(3) 0.57678(18) 0.0321(13) Uani 1 1 d . . .
N10 N 0.2453(4) 0.2483(5) 0.7179(3) 0.053(2) Uani 1 1 d . . .
O11 O 0.1448(3) 0.5041(3) 0.74204(16) 0.0240(12) Uani 1 1 d . . .
N11 N -0.2868(3) 0.6432(4) 0.6070(2) 0.0319(16) Uani 1 1 d . . .
H11D H -0.3257 0.6662 0.5919 0.038 Uiso 1 1 calc R U .
C11 C 0.1834(5) 0.2924(6) 0.6868(3) 0.052(3) Uani 1 1 d . . .
O12 O -0.4088(2) 0.3896(3) 0.58387(16) 0.0243(12) Uani 1 1 d . . .
C12 C 0.1834(4) 0.6395(5) 0.6230(3) 0.036(2) Uani 1 1 d . . .
H12A H 0.2338 0.6377 0.6201 0.043 Uiso 1 1 calc R U .
O13 O -0.4450(2) 0.4527(3) 0.48814(15) 0.0163(10) Uani 1 1 d . . .
C13 C 0.3153(6) 0.2571(5) 0.7133(3) 0.045(2) Uani 1 1 d . . .
O14 O -0.4120(3) 0.7068(3) 0.40880(19) 0.0338(14) Uani 1 1 d . . .
C14 C -0.0350(4) 0.2013(4) 0.7103(2) 0.0213(17) Uani 1 1 d . . .
O15 O -0.3218(3) 0.7040(3) 0.49604(19) 0.0359(14) Uani 1 1 d . . .
C15 C -0.1722(4) 0.6100(4) 0.6330(2) 0.0210(17) Uani 1 1 d . . .
O16 O -0.4420(2) 0.3824(3) 0.40720(15) 0.0207(11) Uani 1 1 d . . .
C16 C 0.2187(6) 0.1955(6) 0.7548(4) 0.067(3) Uani 1 1 d . . .
O17 O -0.3251(2) 0.5446(3) 0.46814(16) 0.0209(11) Uani 1 1 d . . .
C17 C 0.1534(4) 0.5855(5) 0.6518(2) 0.0235(17) Uani 1 1 d . . .
O18 O -0.4547(2) 0.6272(3) 0.48675(16) 0.0209(11) Uani 1 1 d . . .
C18 C 0.0000 0.0815(6) 0.7500 0.033(3) Uani 1 2 d S T P
H18A H 0.0000 0.0275 0.7500 0.040 Uiso 1 2 calc R U P
O19 O -0.5631(3) 0.7198(3) 0.51678(18) 0.0297(13) Uani 1 1 d . . .
C19 C 0.0778(4) 0.5847(4) 0.6553(2) 0.0219(17) Uani 1 1 d . . .
H19A H 0.0576 0.5474 0.6737 0.026 Uiso 1 1 calc R U .
C20 C 0.2013(4) 0.4995(4) 0.7208(2) 0.0191(16) Uani 1 1 d . . .
C21 C -0.0916(4) 0.5927(5) 0.6448(3) 0.0231(17) Uani 1 1 d . . .
C22 C -0.1070(4) 0.3087(5) 0.6649(2) 0.0213(17) Uani 1 1 d . . .
C23 C -0.1772(4) 0.2952(5) 0.5752(3) 0.0293(19) Uani 1 1 d . . .
H23A H -0.1652 0.2455 0.5659 0.035 Uiso 1 1 calc R U .
C24 C 0.3274(4) 0.3985(5) 0.8066(3) 0.0275(18) Uani 1 1 d . . .
H24A H 0.3393 0.3720 0.8360 0.033 Uiso 1 1 calc R U .
C25 C 0.2673(4) 0.4602(4) 0.7457(3) 0.0223(17) Uani 1 1 d . . .
C26 C -0.2861(4) 0.5847(5) 0.6390(3) 0.0272(18) Uani 1 1 d . . .
H26A H -0.3287 0.5630 0.6483 0.033 Uiso 1 1 calc R U .
C27 C 0.0338(4) 0.6415(5) 0.6304(3) 0.0300(19) Uani 1 1 d . . .
C28 C 0.3743(6) 0.2143(6) 0.7475(3) 0.057(3) Uani 1 1 d . . .
C29 C -0.2150(4) 0.6595(5) 0.6027(3) 0.0305(19) Uani 1 1 d . . .
H29A H -0.1984 0.6972 0.5829 0.037 Uiso 1 1 calc R U .
C30 C -0.0348(4) 0.1215(5) 0.7095(3) 0.0294(19) Uani 1 1 d . . .
H30A H -0.0577 0.0947 0.6822 0.035 Uiso 1 1 calc R U .

loop_
_atom_site_aniso_label
_atom_site_aniso_U_11
_atom_site_aniso_U_22
_atom_site_aniso_U_33
_atom_site_aniso_U_23
_atom_site_aniso_U_13
_atom_site_aniso_U_12
Mo1 0.0164(3) 0.0188(4) 0.0271(4) 0.0050(3) 0.0060(3) -0.0003(3)
Co1 0.0202(5) 0.0199(6) 0.0186(5) -0.0008(4) 0.0022(4) -0.0008(4)
C1 0.034(5) 0.032(5) 0.024(4) 0.006(4) -0.001(4) 0.010(4)
O1 0.018(3) 0.023(3) 0.032(3) 0.011(2) 0.005(2) 0.005(2)
N1 0.020(3) 0.020(4) 0.027(3) 0.001(3) 0.003(3) 0.001(3)
O1W 0.024(3) 0.072(5) 0.032(3) -0.001(3) -0.004(2) 0.008(3)
Mo2 0.0132(3) 0.0174(4) 0.0129(3) 0.0008(3) 0.0013(2) 0.0005(3)
O2 0.031(3) 0.025(3) 0.018(3) -0.004(2) -0.004(2) 0.006(2)
N2 0.029(3) 0.024(4) 0.021(3) 0.003(3) 0.004(3) 0.006(3)
C2 0.065(10) 0.029(8) 0.35(3) -0.032(12) -0.101(15) 0.000(7)
Mo3 0.0172(3) 0.0167(4) 0.0215(3) -0.0042(3) 0.0042(3) -0.0005(3)
N3 0.038(4) 0.034(4) 0.015(3) -0.002(3) -0.005(3) 0.001(3)
C3 0.102(11) 0.184(17) 0.049(7) 0.006(9) 0.040(7) 0.006(10)
O3 0.045(4) 0.080(6) 0.081(5) -0.011(4) 0.009(4) 0.013(4)
Mo4 0.0151(3) 0.0202(4) 0.0151(3) 0.0008(3) 0.0037(2) 0.0021(3)
N4 0.015(3) 0.037(4) 0.024(3) 0.009(3) 0.009(3) 0.006(3)
C4 0.086(9) 0.092(11) 0.101(10) -0.010(8) 0.058(8) -0.009(8)
O4 0.039(3) 0.045(4) 0.045(4) 0.021(3) 0.021(3) 0.013(3)
N5 0.020(3) 0.024(4) 0.019(3) 0.003(3) 0.000(3) 0.009(3)
C5 0.094(10) 0.079(11) 0.164(15) 0.024(10) -0.061(10) -0.031(8)
O5 0.017(2) 0.027(3) 0.012(2) 0.005(2) 0.0020(19) 0.007(2)
N6 0.009(3) 0.019(4) 0.053(4) 0.012(3) -0.001(3) 0.005(3)
C6 0.031(6) 0.016(6) 0.019(5) 0.000 -0.002(5) 0.000
O6 0.021(3) 0.037(4) 0.022(3) 0.000(2) 0.009(2) 0.002(2)
N7 0.169(14) 0.036(8) 0.28(2) -0.015(10) -0.161(16) -0.010(9)
C7 0.019(4) 0.039(5) 0.030(4) 0.012(4) 0.000(3) 0.010(4)
O7 0.016(2) 0.018(3) 0.024(3) 0.001(2) 0.001(2) 0.000(2)
O8 0.051(4) 0.047(4) 0.042(4) 0.012(3) 0.006(3) -0.007(3)
N8 0.016(3) 0.043(5) 0.040(4) 0.001(3) 0.003(3) 0.012(3)
C8 0.028(5) 0.044(6) 0.070(7) 0.027(5) 0.014(5) 0.001(4)
O9 0.021(3) 0.028(3) 0.023(3) 0.001(2) -0.001(2) 0.005(2)
N9 0.038(4) 0.022(4) 0.011(3) -0.004(3) -0.008(3) 0.007(3)
C9 0.026(5) 0.049(6) 0.062(6) 0.029(5) 0.014(4) 0.011(4)
C10 0.018(4) 0.030(5) 0.015(4) 0.001(3) 0.003(3) 0.001(3)
O10 0.028(3) 0.027(3) 0.041(3) -0.010(3) 0.005(3) -0.001(2)
N10 0.059(5) 0.042(5) 0.064(5) -0.009(4) 0.035(4) -0.015(4)
O11 0.022(3) 0.031(3) 0.020(3) 0.005(2) 0.004(2) 0.005(2)
N11 0.020(3) 0.032(4) 0.041(4) 0.003(3) -0.004(3) 0.001(3)
C11 0.044(6) 0.055(7) 0.057(6) 0.003(5) 0.002(5) 0.016(5)
O12 0.021(3) 0.033(3) 0.017(3) 0.007(2) -0.002(2) 0.010(2)
C12 0.022(4) 0.048(6) 0.039(5) 0.014(4) 0.011(4) 0.006(4)
O13 0.013(2) 0.018(3) 0.018(2) 0.001(2) 0.0026(19) 0.001(2)
C13 0.076(7) 0.029(6) 0.032(5) -0.010(4) 0.012(5) -0.009(5)
O14 0.032(3) 0.028(3) 0.043(3) 0.021(3) 0.009(3) 0.007(3)
C14 0.026(4) 0.023(5) 0.012(4) -0.002(3) -0.004(3) -0.001(3)
O15 0.028(3) 0.035(4) 0.045(3) -0.002(3) 0.005(3) -0.010(3)
C15 0.018(4) 0.020(4) 0.024(4) 0.003(3) -0.002(3) -0.003(3)
O16 0.020(3) 0.026(3) 0.014(2) -0.003(2) -0.001(2) 0.001(2)
C16 0.081(8) 0.061(8) 0.070(7) 0.025(6) 0.046(6) -0.001(6)
O17 0.013(2) 0.023(3) 0.027(3) 0.003(2) 0.003(2) -0.001(2)
C17 0.020(4) 0.030(5) 0.020(4) 0.006(3) 0.002(3) 0.003(3)
O18 0.017(2) 0.022(3) 0.024(3) -0.003(2) 0.006(2) -0.002(2)
C18 0.046(7) 0.009(6) 0.040(7) 0.000 -0.006(6) 0.000
O19 0.027(3) 0.029(3) 0.034(3) 0.009(2) 0.008(2) 0.007(2)
C19 0.020(4) 0.025(5) 0.021(4) 0.008(3) 0.004(3) 0.002(3)
C20 0.020(4) 0.015(4) 0.020(4) -0.001(3) -0.001(3) 0.001(3)
C21 0.014(4) 0.026(5) 0.029(4) 0.000(4) 0.002(3) -0.004(3)
C22 0.020(4) 0.031(5) 0.013(4) -0.002(3) 0.002(3) -0.002(3)
C23 0.033(4) 0.032(5) 0.022(4) -0.004(4) -0.001(4) 0.002(4)
C24 0.033(4) 0.021(5) 0.025(4) -0.002(3) -0.007(4) 0.000(4)
C25 0.019(4) 0.022(4) 0.025(4) 0.004(3) 0.001(3) 0.010(3)
C26 0.011(4) 0.035(5) 0.036(5) 0.010(4) 0.005(3) 0.000(3)
C27 0.020(4) 0.043(6) 0.029(4) 0.003(4) 0.010(3) 0.001(4)
C28 0.073(7) 0.053(7) 0.042(6) 0.018(5) 0.001(5) 0.008(5)
C29 0.024(4) 0.027(5) 0.039(5) 0.011(4) -0.003(4) -0.004(4)
C30 0.037(5) 0.025(5) 0.024(4) -0.008(4) -0.004(4) 0.002(4)

loop_
_atom_type_symbol
_atom_type_description
_atom_type_scat_dispersion_real
_atom_type_scat_dispersion_imag
_atom_type_scat_source
C C 0.0033 0.0016 'International Tables Vol C Tables 4.2.6.8 and 6.1.1.4'
H H 0.0000 0.0000 'International Tables Vol C Tables 4.2.6.8 and 6.1.1.4'
N N 0.0061 0.0033 'International Tables Vol C Tables 4.2.6.8 and 6.1.1.4'
O O 0.0106 0.0060 'International Tables Vol C Tables 4.2.6.8 and 6.1.1.4'
Co Co 0.3494 0.9721 'International Tables Vol C Tables 4.2.6.8 and 6.1.1.4'
Mo Mo -1.6832 0.6857 'International Tables Vol C Tables 4.2.6.8 and 6.1.1.4'

loop_
_geom_angle_atom_site_label_1
_geom_angle_atom_site_label_2
_geom_angle_atom_site_label_3
_geom_angle
_geom_angle_site_symmetry_1
_geom_angle_site_symmetry_3
O15 Mo1 O14 106.1(3) . .
O15 Mo1 O18 98.7(2) . .
O14 Mo1 O18 99.6(2) . .
O15 Mo1 O17 103.1(2) . .
O14 Mo1 O17 144.5(2) . .
O18 Mo1 O17 95.38(19) . .
O15 Mo1 O4 95.3(2) . .
O14 Mo1 O4 79.7(2) . .
O18 Mo1 O4 165.5(2) . .
O17 Mo1 O4 77.9(2) . .
O15 Mo1 O5 165.6(2) . .
O14 Mo1 O5 84.7(2) . .
O18 Mo1 O5 69.72(17) . .
O17 Mo1 O5 70.60(17) . .
O4 Mo1 O5 95.85(19) . .
N2 Co1 N1 91.6(2) . .
N2 Co1 N5 95.4(2) . 2_556
N1 Co1 N5 90.5(2) . 2_556
N2 Co1 O11 170.9(2) . 2_556
N1 Co1 O11 95.2(2) . 2_556
N5 Co1 O11 78.5(2) 2_556 2_556
N2 Co1 O2 77.1(2) . .
N1 Co1 O2 167.1(2) . .
N5 Co1 O2 96.5(2) 2_556 .
O11 Co1 O2 96.77(18) 2_556 .
N2 Co1 O1 95.2(2) . .
N1 Co1 O1 77.7(2) . .
N5 Co1 O1 164.3(2) 2_556 .
O11 Co1 O1 92.11(19) 2_556 .
O2 Co1 O1 97.05(18) . .
N2 C1 N3 110.1(7) . .
C21 O1 Co1 114.3(4) . .
C26 N1 C15 105.1(6) . .
C26 N1 Co1 138.9(5) . .
C15 N1 Co1 112.6(4) . .
O12 Mo2 O7 104.1(2) . .
O12 Mo2 O5 103.1(2) . 5_466
O7 Mo2 O5 102.0(2) . 5_466
O12 Mo2 O13 102.6(2) . .
O7 Mo2 O13 99.5(2) . .
O5 Mo2 O13 141.02(18) 5_466 .
O12 Mo2 O18 96.3(2) . 5_466
O7 Mo2 O18 159.29(19) . 5_466
O5 Mo2 O18 76.38(18) 5_466 5_466
O13 Mo2 O18 72.13(17) . 5_466
O12 Mo2 O13 177.6(2) . 5_466
O7 Mo2 O13 78.25(18) . 5_466
O5 Mo2 O13 76.29(17) 5_466 5_466
O13 Mo2 O13 76.79(18) . 5_466
O18 Mo2 O13 81.35(16) 5_466 5_466
C22 O2 Co1 115.5(4) . .
C1 N2 C10 105.8(6) . .
C1 N2 Co1 139.1(6) . .
C10 N2 Co1 114.7(4) . .
N7 C2 O3 150(3) . .
N7 C2 C3 101(3) . .
O3 C2 C3 109.0(13) . .
O19 Mo3 O10 105.1(3) . .
O19 Mo3 O16 99.4(2) . 5_466
O10 Mo3 O16 104.5(2) . 5_466
O19 Mo3 O18 96.1(2) . .
O10 Mo3 O18 99.3(2) . .
O16 Mo3 O18 146.9(2) 5_466 .
O19 Mo3 O13 98.9(2) . 5_466
O10 Mo3 O13 155.2(2) . 5_466
O16 Mo3 O13 77.15(18) 5_466 5_466
O18 Mo3 O13 71.67(17) . 5_466
O19 Mo3 O7 169.5(2) . .
O10 Mo3 O7 84.6(2) . .
O16 Mo3 O7 81.69(18) 5_466 .
O18 Mo3 O7 77.99(17) . .
O13 Mo3 O7 71.11(15) 5_466 .
C23 N3 C1 108.8(6) . .
O9 Mo4 O6 104.6(2) . .
O9 Mo4 O17 98.3(2) . .
O6 Mo4 O17 103.5(2) . .
O9 Mo4 O16 95.3(2) . .
O6 Mo4 O16 95.9(2) . .
O17 Mo4 O16 152.62(18) . .
O9 Mo4 O5 165.15(18) . .
O6 Mo4 O5 90.19(19) . .
O17 Mo4 O5 76.96(18) . .
O16 Mo4 O5 83.93(18) . .
O9 Mo4 O13 94.20(19) . .
O6 Mo4 O13 158.77(19) . .
O17 Mo4 O13 83.02(17) . .
O16 Mo4 O13 72.29(16) . .
O5 Mo4 O13 71.39(15) . .
C20 N4 C17 127.2(6) . .
C24 N5 C25 105.2(6) . .
C24 N5 Co1 139.8(5) . 2_556
C25 N5 Co1 110.3(4) . 2_556
Mo2 O5 Mo4 116.4(2) 5_466 .
Mo2 O5 Mo1 102.86(19) 5_466 .
Mo4 O5 Mo1 90.21(15) . .
C21 N6 C27 128.1(6) . .
C14 C6 C14 117.5(10) 2_556 .
C2 N7 C5 151(3) . .
C2 N7 C4 97(2) . .
C5 N7 C4 110.7(15) . .
N8 C7 C25 106.4(6) . .
Mo2 O7 Mo3 113.1(2) . .
C24 N8 C7 107.5(6) . .
C12 C8 C9 120.7(8) . .
C22 N9 C14 128.0(6) . .
C27 C9 C8 118.8(8) . .
C23 C10 N2 110.3(6) . .
C23 C10 C22 135.4(7) . .
N2 C10 C22 114.3(6) . .
C13 N10 C16 123.7(9) . .
C13 N10 C11 122.3(8) . .
C16 N10 C11 114.0(8) . .
C20 O11 Co1 114.2(4) . 2_556
C26 N11 C29 107.6(6) . .
C8 C12 C17 119.5(7) . .
Mo2 O13 Mo3 106.47(19) . 5_466
Mo2 O13 Mo4 152.2(2) . .
Mo3 O13 Mo4 91.78(16) 5_466 .
Mo2 O13 Mo2 103.20(18) . 5_466
Mo3 O13 Mo2 96.97(15) 5_466 5_466
Mo4 O13 Mo2 94.98(15) . 5_466
O8 C13 N10 121.6(9) . .
O8 C13 C28 119.2(9) . .
N10 C13 C28 119.2(8) . .
C30 C14 C6 121.9(7) . .
C30 C14 N9 116.0(6) . .
C6 C14 N9 122.1(7) . .
C29 C15 N1 109.3(6) . .
C29 C15 C21 135.8(7) . .
N1 C15 C21 114.7(6) . .
Mo3 O16 Mo4 114.4(2) 5_466 .
Mo4 O17 Mo1 120.4(2) . .
C19 C17 C12 121.6(7) . .
C19 C17 N4 122.4(6) . .
C12 C17 N4 116.0(6) . .
Mo1 O18 Mo3 144.6(3) . .
Mo1 O18 Mo2 110.7(2) . 5_466
Mo3 O18 Mo2 104.71(18) . 5_466
C30 C18 C30 120.4(10) . 2_556
C27 C19 C17 117.4(7) . .
O11 C20 N4 123.3(6) . .
O11 C20 C25 118.2(6) . .
N4 C20 C25 118.4(6) . .
O1 C21 N6 125.6(6) . .
O1 C21 C15 119.1(6) . .
N6 C21 C15 115.2(7) . .
O2 C22 N9 123.4(6) . .
O2 C22 C10 118.3(7) . .
N9 C22 C10 118.4(6) . .
N3 C23 C10 105.0(7) . .
N5 C24 N8 111.9(7) . .
C7 C25 N5 109.0(6) . .
C7 C25 C20 134.4(7) . .
N5 C25 C20 116.5(6) . .
N1 C26 N11 111.6(6) . .
C19 C27 C9 122.1(7) . .
C19 C27 N6 123.2(7) . .
C9 C27 N6 114.7(7) . .
N11 C29 C15 106.3(7) . .
C14 C30 C18 119.1(8) . .

loop_
_geom_bond_atom_site_label_1
_geom_bond_atom_site_label_2
_geom_bond_distance
_geom_bond_site_symmetry_2
Mo1 O15 1.677(5) .
Mo1 O14 1.712(5) .
Mo1 O18 1.910(4) .
Mo1 O17 1.955(5) .
Mo1 O4 2.153(5) .
Mo1 O5 2.452(5) .
Co1 N2 2.096(6) .
Co1 N1 2.096(6) .
Co1 N5 2.107(6) 2_556
Co1 O11 2.122(5) 2_556
Co1 O2 2.152(5) .
Co1 O1 2.162(5) .
C1 N2 1.306(9) .
C1 N3 1.355(10) .
O1 C21 1.233(8) .
N1 C26 1.311(8) .
N1 C15 1.383(9) .
Mo2 O12 1.693(5) .
Mo2 O7 1.737(5) .
Mo2 O5 1.862(4) 5_466
Mo2 O13 1.958(4) .
Mo2 O18 2.210(5) 5_466
Mo2 O13 2.404(4) 5_466
O2 C22 1.247(8) .
N2 C10 1.372(9) .
C2 N7 0.946(15) .
C2 O3 1.255(17) .
C2 C3 1.79(3) .
Mo3 O19 1.697(5) .
Mo3 O10 1.700(5) .
Mo3 O16 1.890(4) 5_466
Mo3 O18 1.996(4) .
Mo3 O13 2.199(5) 5_466
Mo3 O7 2.375(5) .
N3 C23 1.347(9) .
Mo4 O9 1.705(5) .
Mo4 O6 1.710(5) .
Mo4 O17 1.879(5) .
Mo4 O16 1.982(5) .
Mo4 O5 2.241(4) .
Mo4 O13 2.333(4) .
N4 C20 1.335(8) .
N4 C17 1.423(9) .
C4 N7 1.84(2) .
N5 C24 1.317(9) .
N5 C25 1.388(9) .
N5 Co1 2.107(5) 2_556
C5 N7 1.451(15) .
O5 Mo2 1.863(4) 5_466
N6 C21 1.350(9) .
N6 C27 1.442(8) .
C6 C14 1.387(9) 2_556
C6 C14 1.387(9) .
C7 N8 1.357(9) .
C7 C25 1.371(9) .
O8 C13 1.253(10) .
N8 C24 1.344(9) .
C8 C12 1.363(11) .
C8 C9 1.388(10) .
N9 C22 1.340(9) .
N9 C14 1.432(8) .
C9 C27 1.387(11) .
C10 C23 1.356(10) .
C10 C22 1.487(9) .
N10 C13 1.304(11) .
N10 C16 1.503(11) .
N10 C11 1.512(11) .
O11 C20 1.259(7) .
O11 Co1 2.121(5) 2_556
N11 C26 1.343(9) .
N11 C29 1.353(9) .
C12 C17 1.391(10) .
O13 Mo3 2.199(5) 5_466
O13 Mo2 2.404(4) 5_466
C13 C28 1.509(13) .
C14 C30 1.375(10) .
C15 C29 1.356(10) .
C15 C21 1.479(9) .
O16 Mo3 1.890(4) 5_466
C17 C19 1.388(9) .
O18 Mo2 2.210(5) 5_466
C18 C30 1.385(9) .
C18 C30 1.385(9) 2_556
C19 C27 1.380(10) .
C20 C25 1.455(9) .
